data_4314316
loop_
_publ_author_name
'Srinivasan Natarajan'
'Leo van W\"ullen'
'Wilhelm Klein'
'Martin Jansen'

_publ_contact_author 'Jansen, Martin'
_publ_contact_author_address
;     Max-Planck-Institut f\"ur Festk\"orperforschung
      Heisenbergstr. 1
      70569 Stuttgart
      Germany
;
_publ_contact_author_fax +49-711-689-1502
_publ_contact_author_phone +49-711-689-1500
_publ_section_title
;
 Synthesis of a Single Four-Ring (S4R) Molecular Zinc Phosphate and Its
 Assembly to an Extended Polymeric Structure: A Single-Crystal and in-Situ
 MAS NMR Investigation
;
_journal_name_full 'Inorganic Chemistry'
_journal_page_first 6265
_journal_page_last 6273
_journal_paper_doi 10.1021/ic0301831
_journal_volume 42
_journal_year 2003
_chemical_formula_sum 'C9 H22 N3 O14 P3 Zn2'
_chemical_formula_weight 619.95
_chemical_name_systematic
;
 ?
;
_space_group_IT_number 2
_symmetry_cell_setting triclinic
_symmetry_space_group_name_Hall '-P 1'
_symmetry_space_group_name_H-M 'P -1'
_atom_sites_solution_hydrogens geom
_atom_sites_solution_primary direct
_atom_sites_solution_secondary difmap
_audit_creation_method SHELXL
_cell_angle_alpha 93.3410(10)
_cell_angle_beta 101.061(2)
_cell_angle_gamma 98.5830(10)
_cell_formula_units_Z 2
_cell_length_a 8.6833(7)
_cell_length_b 9.9969(8)
_cell_length_c 12.0937(10)
_cell_measurement_temperature 293(2)
_cell_volume 1014.67(14)
_computing_structure_refinement 'SHELXL-93 (Sheldrick, 1993)'
_computing_structure_solution 'SHELXS-86 (Sheldrick, 1990)'
_diffrn_ambient_temperature 293(2)
_diffrn_radiation_monochromator graphite
_diffrn_radiation_source 'fine-focus sealed tube'
_diffrn_radiation_type MoK\a
_diffrn_radiation_wavelength 0.71073
_diffrn_reflns_av_R_equivalents 0.0197
_diffrn_reflns_av_sigmaI/netI 0.0402
_diffrn_reflns_limit_h_max 9
_diffrn_reflns_limit_h_min -9
_diffrn_reflns_limit_k_max 11
_diffrn_reflns_limit_k_min -9
_diffrn_reflns_limit_l_max 10
_diffrn_reflns_limit_l_min -13
_diffrn_reflns_number 4241
_diffrn_reflns_theta_max 23.29
_diffrn_reflns_theta_min 1.72
_exptl_absorpt_coefficient_mu 2.677
_exptl_crystal_density_diffrn 2.029
_exptl_crystal_F_000 628
_refine_ls_extinction_method none
_refine_ls_goodness_of_fit_all 1.029
_refine_ls_goodness_of_fit_obs 1.069
_refine_ls_matrix_type full
_refine_ls_number_parameters 296
_refine_ls_number_reflns 2842
_refine_ls_number_restraints 4
_refine_ls_restrained_S_all 1.029
_refine_ls_restrained_S_obs 1.069
_refine_ls_R_factor_all 0.0362
_refine_ls_R_factor_obs 0.0281
_refine_ls_shift/esd_max 0.000
_refine_ls_shift/esd_mean 0.000
_refine_ls_structure_factor_coef Fsqd
_refine_ls_weighting_details 'w=1/[\s^2^(Fo^2^)+(0.0354P)^2^+0.4519P] where P=(Fo^2^+2Fc^2^)/3'
_refine_ls_weighting_scheme calc
_refine_ls_wR_factor_all 0.0722
_refine_ls_wR_factor_obs 0.0686
_reflns_number_observed 2428
_reflns_number_total 2842
_reflns_observed_criterion >2sigma(I)
_cod_data_source_file ic0301831_si2_1.cif
_cod_data_source_block sn188
_cod_depositor_comments
;
The following automatic conversions were performed:

'_refine_ls_weighting_scheme' value 'calc
w=1/[\s^2^(Fo^2^)+(0.0354P)^2^+0.4519P] where P=(Fo^2^+2Fc^2^)/3' was
changed to 'calc'. New tag '_refine_ls_weighting_details' was
created. The value of the new tag was set to
'w=1/[\s^2^(Fo^2^)+(0.0354P)^2^+0.4519P] where P=(Fo^2^+2Fc^2^)/3'.

Automatic conversion script
Id: cif_fix_values 3143 2015-03-26 13:38:13Z robertas 

The following automatic conversions were performed:
data name '_publ_contact_address' replaced with
'_publ_contact_author_address' as specified in the replacement file
'/home/antanas/src/cod-tools/trunk/data/replacement-values/replacement_tags.lst'.

Automatic conversion script
Id: cif_correct_tags 4998 2017-03-02 13:24:31Z antanas 
;
_cod_database_code 4314316

loop_
_symmetry_equiv_pos_as_xyz
'x, y, z'
'-x, -y, -z'

loop_
_atom_site_aniso_label
_atom_site_aniso_U_11
_atom_site_aniso_U_22
_atom_site_aniso_U_33
_atom_site_aniso_U_23
_atom_site_aniso_U_13
_atom_site_aniso_U_12
Zn1 0.0208(3) 0.0161(2) 0.0210(2) 0.0031(2) 0.0040(2) 0.0033(2)
Zn2 0.0194(2) 0.0168(2) 0.0201(2) 0.0010(2) 0.0036(2) 0.0025(2)
P1 0.0208(5) 0.0145(5) 0.0188(5) 0.0025(4) 0.0016(4) 0.0010(4)
P2 0.0169(5) 0.0141(5) 0.0215(5) 0.0012(4) 0.0043(4) 0.0037(4)
P3 0.0187(5) 0.0217(5) 0.0175(5) 0.0020(4) 0.0037(4) 0.0023(4)
O1 0.0208(15) 0.033(2) 0.0249(14) 0.0006(12) 0.0018(11) 0.0043(12)
O2 0.032(2) 0.0246(15) 0.0305(15) 0.0088(12) 0.0098(12) 0.0053(12)
O3 0.029(2) 0.0157(14) 0.0311(15) 0.0064(11) -0.0015(12) 0.0021(11)
O4 0.046(2) 0.0187(14) 0.0244(14) -0.0001(11) 0.0007(13) 0.0016(13)
O5 0.026(2) 0.0166(14) 0.038(2) 0.0008(12) 0.0065(12) 0.0067(11)
O6 0.036(2) 0.0181(14) 0.0217(14) -0.0024(11) 0.0007(12) 0.0061(12)
O7 0.041(2) 0.0190(14) 0.047(2) 0.0063(13) 0.0265(15) 0.0054(13)
O8 0.0198(14) 0.040(2) 0.0221(14) 0.0006(12) 0.0030(11) 0.0098(12)
O9 0.037(2) 0.026(2) 0.0296(15) 0.0075(12) 0.0145(13) 0.0047(13)
O10 0.028(2) 0.029(2) 0.0285(15) 0.0036(12) -0.0058(12) 0.0015(12)
O11 0.024(2) 0.043(2) 0.0220(14) 0.0073(12) 0.0051(11) 0.0127(13)
O12 0.041(2) 0.030(2) 0.0290(15) 0.0006(12) 0.0180(13) 0.0024(13)
C1 0.026(2) 0.022(2) 0.025(2) 0.004(2) 0.003(2) 0.005(2)
C2 0.037(3) 0.034(2) 0.026(2) -0.001(2) -0.002(2) 0.000(2)
C3 0.051(3) 0.052(3) 0.021(2) 0.006(2) 0.003(2) 0.011(2)
C4 0.050(3) 0.055(3) 0.036(3) 0.016(2) 0.018(2) -0.004(3)
C5 0.051(3) 0.044(3) 0.045(3) 0.005(2) 0.016(2) -0.017(2)
N1 0.044(2) 0.039(2) 0.024(2) -0.005(2) 0.008(2) -0.012(2)
N2 0.037(2) 0.033(2) 0.023(2) 0.0078(15) -0.003(2) -0.008(2)
C6 0.035(3) 0.038(3) 0.027(2) 0.009(2) 0.000(2) -0.002(2)
C7 0.047(3) 0.031(2) 0.036(2) -0.003(2) 0.020(2) -0.003(2)
N3 0.042(2) 0.036(2) 0.039(2) 0.017(2) 0.017(2) 0.022(2)
C8 0.029(3) 0.073(4) 0.034(3) 0.020(2) 0.003(2) 0.005(2)
C9 0.046(3) 0.054(3) 0.025(2) 0.001(2) 0.002(2) -0.011(2)
O13 0.069(3) 0.081(3) 0.097(4) 0.051(3) -0.010(3) 0.007(3)
O14 0.063(3) 0.079(3) 0.065(3) 0.046(2) -0.004(2) -0.008(2)

loop_
_atom_site_label
_atom_site_type_symbol
_atom_site_fract_x
_atom_site_fract_y
_atom_site_fract_z
_atom_site_U_iso_or_equiv
_atom_site_thermal_displace_type
_atom_site_occupancy
_atom_site_calc_flag
_atom_site_refinement_flags
_atom_site_disorder_group
Zn1 Zn 0.12990(5) 0.36819(4) 0.11276(3) 0.01926(14) Uani 1 d . .
Zn2 Zn 0.69484(5) 0.11284(4) 0.08546(3) 0.01889(13) Uani 1 d . .
P1 P 0.17900(11) 0.68529(9) 0.08880(8) 0.0185(2) Uani 1 d . .
P2 P 0.35065(11) 0.13284(9) 0.10567(8) 0.0173(2) Uani 1 d . .
P3 P 0.98848(11) 0.19602(10) 0.29051(8) 0.0194(2) Uani 1 d . .
O1 O -0.0002(3) 0.6683(3) 0.0397(2) 0.0268(6) Uani 1 d . .
O2 O 0.2768(3) 0.7396(3) 0.0059(2) 0.0281(6) Uani 1 d . .
O3 O 0.2280(3) 0.5566(2) 0.1327(2) 0.0264(6) Uani 1 d . .
O4 O 0.2125(3) 0.7881(3) 0.1978(2) 0.0309(7) Uani 1 d . .
H4 H 0.2179(3) 0.8660(3) 0.1792(2) 0.037 Uiso 1 calc R .
O5 O 0.3099(3) 0.2751(2) 0.1079(2) 0.0268(6) Uani 1 d . .
O6 O 0.3325(3) 0.0713(2) -0.0150(2) 0.0261(6) Uani 1 d . .
O7 O 0.2448(3) 0.0421(3) 0.1690(2) 0.0328(7) Uani 1 d . .
O8 O 0.5256(3) 0.1429(3) 0.1668(2) 0.0271(6) Uani 1 d . .
O9 O 1.0307(3) 0.3279(3) 0.2397(2) 0.0297(6) Uani 1 d . .
O10 O 0.8589(3) 0.0956(3) 0.2159(2) 0.0302(6) Uani 1 d . .
O11 O 1.1362(3) 0.1275(3) 0.3277(2) 0.0288(6) Uani 1 d . .
H11 H 1.1586(3) 0.0905(3) 0.2719(2) 0.035 Uiso 1 calc R .
O12 O 0.9387(3) 0.2379(3) 0.4039(2) 0.0323(7) Uani 1 d . .
H12 H 0.8836(3) 0.1728(3) 0.4229(2) 0.039 Uiso 1 calc R .
C1 C 0.6976(5) 0.4587(4) 0.3830(3) 0.0243(9) Uani 1 d . .
C2 C 0.7491(5) 0.4965(4) 0.5001(3) 0.0340(10) Uani 1 d . .
H2 H 0.8276(5) 0.5718(4) 0.5254(3) 0.041 Uiso 1 calc R .
C3 C 0.6843(6) 0.4233(5) 0.5759(4) 0.0415(11) Uani 1 d . .
H3 H 0.7202(6) 0.4481(5) 0.6529(4) 0.050 Uiso 1 calc R .
C4 C 0.5648(6) 0.3116(5) 0.5398(4) 0.0464(12) Uani 1 d . .
H4A H 0.5168(6) 0.2643(5) 0.5916(4) 0.056 Uiso 1 calc R .
C5 C 0.5211(6) 0.2743(5) 0.4297(4) 0.0483(13) Uani 1 d . .
H5 H 0.4442(6) 0.1980(5) 0.4042(4) 0.058 Uiso 1 calc R .
N1 N 0.5874(4) 0.3463(4) 0.3536(3) 0.0378(9) Uani 1 d . .
H1 H 0.5571(4) 0.3184(4) 0.2831(3) 0.045 Uiso 1 calc R .
N2 N 0.7492(4) 0.5288(3) 0.3026(3) 0.0336(8) Uani 1 d . .
C6 C 0.8948(5) 0.6293(4) 0.3249(3) 0.0349(10) Uani 1 d . .
H6A H 0.9720(5) 0.5978(4) 0.2857(3) 0.042 Uiso 1 calc R .
H6B H 0.9401(5) 0.6402(4) 0.4053(3) 0.042 Uiso 1 calc R .
C7 C 0.8599(5) 0.7636(4) 0.2856(3) 0.0376(11) Uani 1 d . .
H7A H 0.7891(5) 0.7989(4) 0.3288(3) 0.045 Uiso 1 calc R .
H7B H 0.9578(5) 0.8284(4) 0.2976(3) 0.045 Uiso 1 calc R .
N3 N 0.7840(4) 0.7450(4) 0.1631(3) 0.0358(9) Uani 1 d . .
H3A H 0.7581(4) 0.8244(4) 0.1405(3) 0.043 Uiso 1 calc R .
H3B H 0.8540(4) 0.7205(4) 0.1228(3) 0.043 Uiso 1 calc R .
C8 C 0.6386(5) 0.6397(5) 0.1398(4) 0.0457(12) Uani 1 d . .
H8A H 0.5963(5) 0.6261(5) 0.0590(4) 0.055 Uiso 1 calc R .
H8B H 0.5584(5) 0.6708(5) 0.1761(4) 0.055 Uiso 1 calc R .
C9 C 0.6740(6) 0.5070(5) 0.1827(3) 0.0443(12) Uani 1 d . .
H9A H 0.5761(6) 0.4425(5) 0.1723(3) 0.053 Uiso 1 calc R .
H9B H 0.7443(6) 0.4699(5) 0.1402(3) 0.053 Uiso 1 calc R .
O13 O 0.4516(6) 0.0642(5) 0.6870(5) 0.0846(15) Uani 1 d D .
H13A H 0.4623(89) -0.0004(58) 0.7348(51) 0.124(28) Uiso 1 d D .
H13B H 0.5004(53) 0.0294(46) 0.6366(32) 0.029(14) Uiso 1 d D .
O14 O 0.2076(5) 0.9597(5) 0.5029(4) 0.0720(12) Uani 1 d D .
H14A H 0.1697(68) 1.0095(52) 0.4546(40) 0.078(20) Uiso 1 d D .
H14B H 0.2912(58) 1.0023(65) 0.5509(48) 0.110(27) Uiso 1 d D .

loop_
_atom_type_symbol
_atom_type_description
_atom_type_scat_dispersion_real
_atom_type_scat_dispersion_imag
_atom_type_scat_source
H H 0.0000 0.0000 'International Tables Vol C Tables 4.2.6.8 and 6.1.1.4'
Zn Zn 0.2839 1.4301 'International Tables Vol C Tables 4.2.6.8 and 6.1.1.4'
P P 0.1023 0.0942 'International Tables Vol C Tables 4.2.6.8 and 6.1.1.4'
O O 0.0106 0.0060 'International Tables Vol C Tables 4.2.6.8 and 6.1.1.4'
C C 0.0033 0.0016 'International Tables Vol C Tables 4.2.6.8 and 6.1.1.4'
N N 0.0061 0.0033 'International Tables Vol C Tables 4.2.6.8 and 6.1.1.4'
